data_4502678
loop_
_publ_author_name
'Aitipamula, Srinivasulu'
'Chow, Pui Shan'
'Tan, Reginald B. H.'

_publ_section_title
;
 Polymorphs and Solvates of a Cocrystal Involving an Analgesic Drug,
 Ethenzamide, and 3,5-Dinitrobenzoic Acid
;
_journal_issue 5
_journal_name_full 'Crystal Growth &amp; Design'
_journal_page_first 2229
_journal_paper_doi 10.1021/cg9015178
_journal_volume 10
_journal_year 2010
_chemical_formula_moiety '2(C9 H11 N O2), 2(C7 H4 N2 O6), C3 H6 O'
_chemical_formula_sum 'C35 H36 N6 O17'
_chemical_formula_weight 812.70
_chemical_name_common
;
0.5 acetone solvate of 1:1 cocrystal of ethenzamide and 
3,5-dinitrobenzoic acid
;
_chemical_name_systematic
;
0.5 acetone solvate of 1:1 cocrystal of ethenzamide and 
3,5-dinitrobenzoic acid
;
_space_group_IT_number 2
_symmetry_cell_setting triclinic
_symmetry_space_group_name_Hall '-P 1'
_symmetry_space_group_name_H-M 'P -1'
_atom_sites_solution_hydrogens geom
_atom_sites_solution_primary direct
_atom_sites_solution_secondary difmap
_audit_creation_method SHELXL-97
_cell_angle_alpha 103.82(3)
_cell_angle_beta 91.93(3)
_cell_angle_gamma 100.39(3)
_cell_formula_units_Z 1
_cell_length_a 7.6784(15)
_cell_length_b 8.1720(16)
_cell_length_c 15.642(3)
_cell_measurement_reflns_used 2459
_cell_measurement_temperature 110(2)
_cell_measurement_theta_max 30.9617
_cell_measurement_theta_min 2.6272
_cell_volume 934.4(4)
_computing_cell_refinement 'CrystalClear (Rigaku Inc., 2008)'
_computing_data_collection 'CrystalClear (Rigaku Inc., 2008)'
_computing_data_reduction 'CrystalClear (Rigaku Inc., 2008)'
_computing_structure_refinement 'SHELXL-97 (Sheldrick, 1997)'
_computing_structure_solution 'SHELXS-97 (Sheldrick, 1990)'
_diffrn_ambient_temperature 110(2)
_diffrn_measured_fraction_theta_full 0.988
_diffrn_measured_fraction_theta_max 0.988
_diffrn_measurement_device_type 'Rigaku Saturn 70 CCD area detector'
_diffrn_measurement_method '\w scans'
_diffrn_radiation_monochromator graphite
_diffrn_radiation_source 'fine-focus sealed tube'
_diffrn_radiation_type MoK\a
_diffrn_radiation_wavelength 0.71073
_diffrn_reflns_av_R_equivalents 0.0262
_diffrn_reflns_av_sigmaI/netI 0.0271
_diffrn_reflns_limit_h_max 10
_diffrn_reflns_limit_h_min -10
_diffrn_reflns_limit_k_max 8
_diffrn_reflns_limit_k_min -10
_diffrn_reflns_limit_l_max 20
_diffrn_reflns_limit_l_min -20
_diffrn_reflns_number 13478
_diffrn_reflns_theta_full 28.28
_diffrn_reflns_theta_max 28.28
_diffrn_reflns_theta_min 2.63
_exptl_absorpt_coefficient_mu 0.117
_exptl_absorpt_correction_T_max 0.9797
_exptl_absorpt_correction_T_min 0.9697
_exptl_absorpt_correction_type multi-scan
_exptl_absorpt_process_details 'R. H. Blessing, Acta Cryst. 1995 A51, 33-38'
_exptl_crystal_colour colorless
_exptl_crystal_density_diffrn 1.444
_exptl_crystal_density_method 'not measured'
_exptl_crystal_description block
_exptl_crystal_F_000 424
_exptl_crystal_size_max 0.26
_exptl_crystal_size_mid 0.22
_exptl_crystal_size_min 0.18
_refine_diff_density_max 0.373
_refine_diff_density_min -0.272
_refine_diff_density_rms 0.062
_refine_ls_extinction_method none
_refine_ls_goodness_of_fit_ref 1.128
_refine_ls_hydrogen_treatment mixed
_refine_ls_matrix_type full
_refine_ls_number_parameters 285
_refine_ls_number_reflns 4583
_refine_ls_number_restraints 3
_refine_ls_restrained_S_all 1.128
_refine_ls_R_factor_all 0.0656
_refine_ls_R_factor_gt 0.0606
_refine_ls_shift/su_max 0.001
_refine_ls_shift/su_mean 0.000
_refine_ls_structure_factor_coef Fsqd
_refine_ls_weighting_details 'calc w=1/[\s^2^(Fo^2^)+(0.0810P)^2^+0.3528P] where P=(Fo^2^+2Fc^2^)/3'
_refine_ls_weighting_scheme calc
_refine_ls_wR_factor_gt 0.1549
_refine_ls_wR_factor_ref 0.1597
_reflns_number_gt 4197
_reflns_number_total 4583
_reflns_threshold_expression >2sigma(I)
_cod_data_source_file cg9015178_si_001.cif
_cod_data_source_block EA+DNBA-Acetone
_cod_depositor_comments
;
The following automatic conversions were performed:

'_symmetry_cell_setting' value 'Triclinic' changed to 'triclinic'
according to /home/saulius/struct/CIF-dictionaries/cif_core.dic
dictionary named 'cif_core.dic' version 2.4.2 from 2011-04-26.

Automatic conversion script
Id: cif_fix_values 1715 2011-07-08 13:25:40Z adriana 
;
_cod_original_sg_symbol_H-M P-1
_cod_database_code 4502678

loop_
_symmetry_equiv_pos_as_xyz
'x, y, z'
'-x, -y, -z'

loop_
_atom_site_label
_atom_site_type_symbol
_atom_site_fract_x
_atom_site_fract_y
_atom_site_fract_z
_atom_site_U_iso_or_equiv
_atom_site_adp_type
_atom_site_occupancy
_atom_site_symmetry_multiplicity
_atom_site_calc_flag
_atom_site_refinement_flags
O1 O 0.15251(15) 0.48134(14) 0.38750(8) 0.0260(3) Uani 1 1 d .
O2 O 0.39095(16) 0.97969(14) 0.38584(8) 0.0289(3) Uani 1 1 d .
N1 N 0.34902(19) 0.78524(18) 0.46592(9) 0.0283(3) Uani 1 1 d .
H2 H 0.4268 0.8525 0.5080 0.034 Uiso 1 1 calc R
H1 H 0.2948 0.6844 0.4717 0.034 Uiso 1 1 calc R
C2 C 0.10697(19) 0.54618(19) 0.31921(10) 0.0223(3) Uani 1 1 d .
C6 C 0.1382(2) 0.7839(2) 0.25110(10) 0.0252(3) Uani 1 1 d .
H6 H 0.1876 0.8997 0.2520 0.030 Uiso 1 1 calc R
C1 C 0.18357(19) 0.7181(2) 0.32166(10) 0.0227(3) Uani 1 1 d .
C7 C 0.31350(19) 0.83567(19) 0.39401(10) 0.0227(3) Uani 1 1 d .
C9 C 0.1315(2) 0.2791(2) 0.47493(11) 0.0285(3) Uani 1 1 d .
H9A H 0.2600 0.2849 0.4740 0.043 Uiso 1 1 calc R
H9B H 0.0737 0.1648 0.4798 0.043 Uiso 1 1 calc R
H9C H 0.1071 0.3663 0.5257 0.043 Uiso 1 1 calc R
C8 C 0.0603(2) 0.3114(2) 0.39128(11) 0.0258(3) Uani 1 1 d .
H8A H 0.0827 0.2234 0.3394 0.031 Uiso 1 1 calc R
H8B H -0.0693 0.3074 0.3916 0.031 Uiso 1 1 calc R
C3 C -0.0096(2) 0.4465(2) 0.24707(11) 0.0258(3) Uani 1 1 d .
H3 H -0.0609 0.3309 0.2456 0.031 Uiso 1 1 calc R
C4 C -0.0499(2) 0.5157(2) 0.17809(11) 0.0273(3) Uani 1 1 d .
H4 H -0.1282 0.4469 0.1293 0.033 Uiso 1 1 calc R
C5 C 0.0226(2) 0.6846(2) 0.17954(11) 0.0276(3) Uani 1 1 d .
H5 H -0.0062 0.7320 0.1323 0.033 Uiso 1 1 calc R
O4 O 0.39978(16) 0.18712(16) 0.28285(8) 0.0309(3) Uani 1 1 d .
H7 H 0.3996 0.1198 0.3159 0.046 Uiso 1 1 calc R
N3 N 0.73376(18) 0.91971(17) 0.28842(10) 0.0276(3) Uani 1 1 d .
O3 O 0.60033(17) 0.36315(16) 0.38809(8) 0.0342(3) Uani 1 1 d .
O7 O 0.74405(19) 1.02245(17) 0.24258(9) 0.0397(3) Uani 1 1 d .
N2 N 0.32635(19) 0.51467(19) 0.05231(9) 0.0294(3) Uani 1 1 d .
O5 O 0.22989(18) 0.37312(18) 0.02526(9) 0.0395(3) Uani 1 1 d .
O8 O 0.80861(18) 0.94873(17) 0.36228(9) 0.0368(3) Uani 1 1 d .
O6 O 0.34454(19) 0.62654(18) 0.01146(9) 0.0384(3) Uani 1 1 d .
C13 C 0.5303(2) 0.7151(2) 0.17049(11) 0.0252(3) Uani 1 1 d .
H13 H 0.5371 0.8002 0.1380 0.030 Uiso 1 1 calc R
C11 C 0.4165(2) 0.4252(2) 0.18380(10) 0.0244(3) Uani 1 1 d .
H11 H 0.3447 0.3149 0.1600 0.029 Uiso 1 1 calc R
C12 C 0.4274(2) 0.5521(2) 0.13847(10) 0.0245(3) Uani 1 1 d .
C15 C 0.61703(19) 0.6261(2) 0.30017(10) 0.0240(3) Uani 1 1 d .
H15 H 0.6825 0.6529 0.3560 0.029 Uiso 1 1 calc R
C14 C 0.6225(2) 0.7473(2) 0.25206(10) 0.0241(3) Uani 1 1 d .
C10 C 0.51352(19) 0.4634(2) 0.26544(10) 0.0235(3) Uani 1 1 d .
C16 C 0.5102(2) 0.3340(2) 0.31926(11) 0.0259(3) Uani 1 1 d .
C18 C 0.8599(6) 0.0503(4) 0.0302(2) 0.0811(10) Uani 1 1 d D
H18A H 0.860(14) 0.160(8) 0.014(7) 0.34(5) Uiso 1 1 d D
H18B H 0.778(17) 0.03(2) 0.076(8) 0.45(9) Uiso 1 1 d D
H18C H 0.754(9) -0.005(13) -0.012(6) 0.29(5) Uiso 1 1 d D
C17 C 1.0208(9) 0.0221(6) 0.0460(3) 0.0566(13) Uani 0.50 1 d P
O9 O 1.0903(6) 0.0554(5) 0.1212(3) 0.0764(12) Uani 0.50 1 d P

loop_
_atom_site_aniso_label
_atom_site_aniso_U_11
_atom_site_aniso_U_22
_atom_site_aniso_U_33
_atom_site_aniso_U_23
_atom_site_aniso_U_13
_atom_site_aniso_U_12
O1 0.0270(5) 0.0208(5) 0.0273(6) 0.0067(4) -0.0057(4) -0.0023(4)
O2 0.0327(6) 0.0211(5) 0.0295(6) 0.0066(4) -0.0046(5) -0.0026(4)
N1 0.0331(7) 0.0231(7) 0.0244(7) 0.0057(5) -0.0058(5) -0.0035(5)
C2 0.0202(6) 0.0234(7) 0.0222(7) 0.0050(6) -0.0008(5) 0.0025(5)
C6 0.0252(7) 0.0241(7) 0.0259(8) 0.0069(6) -0.0008(6) 0.0030(6)
C1 0.0211(7) 0.0229(7) 0.0215(7) 0.0027(6) -0.0008(5) 0.0018(5)
C7 0.0217(7) 0.0217(7) 0.0233(7) 0.0041(6) 0.0004(5) 0.0029(5)
C9 0.0288(8) 0.0250(8) 0.0313(8) 0.0098(6) -0.0014(6) 0.0010(6)
C8 0.0250(7) 0.0205(7) 0.0294(8) 0.0063(6) -0.0025(6) -0.0010(5)
C3 0.0236(7) 0.0240(7) 0.0271(8) 0.0033(6) -0.0029(6) 0.0025(6)
C4 0.0231(7) 0.0294(8) 0.0260(8) 0.0034(6) -0.0036(6) 0.0020(6)
C5 0.0253(7) 0.0312(8) 0.0253(7) 0.0076(6) -0.0036(6) 0.0032(6)
O4 0.0333(6) 0.0256(6) 0.0319(6) 0.0110(5) -0.0056(5) -0.0028(5)
N3 0.0270(6) 0.0229(7) 0.0302(7) 0.0060(5) -0.0010(5) -0.0003(5)
O3 0.0368(6) 0.0322(6) 0.0323(6) 0.0133(5) -0.0085(5) -0.0015(5)
O7 0.0477(8) 0.0302(7) 0.0388(7) 0.0144(6) -0.0058(6) -0.0042(6)
N2 0.0298(7) 0.0342(8) 0.0225(7) 0.0061(6) -0.0015(5) 0.0042(6)
O5 0.0419(7) 0.0385(7) 0.0300(7) 0.0050(5) -0.0116(5) -0.0056(6)
O8 0.0379(7) 0.0340(7) 0.0318(7) 0.0052(5) -0.0098(5) -0.0037(5)
O6 0.0449(7) 0.0418(7) 0.0287(6) 0.0136(5) -0.0059(5) 0.0041(6)
C13 0.0256(7) 0.0259(8) 0.0244(7) 0.0074(6) 0.0011(6) 0.0042(6)
C11 0.0230(7) 0.0237(7) 0.0239(7) 0.0032(6) -0.0001(6) 0.0016(5)
C12 0.0228(7) 0.0288(8) 0.0202(7) 0.0048(6) -0.0013(5) 0.0030(6)
C15 0.0209(7) 0.0269(8) 0.0229(7) 0.0055(6) -0.0007(5) 0.0023(6)
C14 0.0219(7) 0.0235(7) 0.0247(7) 0.0043(6) 0.0002(6) 0.0012(6)
C10 0.0209(6) 0.0243(7) 0.0241(7) 0.0053(6) -0.0003(5) 0.0028(5)
C16 0.0244(7) 0.0238(7) 0.0282(8) 0.0069(6) 0.0001(6) 0.0015(6)
C18 0.130(3) 0.0436(15) 0.0643(19) 0.0093(13) 0.009(2) 0.0093(17)
C17 0.091(4) 0.030(2) 0.048(3) 0.0163(19) -0.007(2) 0.001(2)
O9 0.106(3) 0.065(2) 0.049(2) 0.0238(18) -0.015(2) -0.015(2)

loop_
_atom_type_symbol
_atom_type_description
_atom_type_scat_dispersion_real
_atom_type_scat_dispersion_imag
_atom_type_scat_source
C C 0.0033 0.0016 'International Tables Vol C Tables 4.2.6.8 and 6.1.1.4'
H H 0.0000 0.0000 'International Tables Vol C Tables 4.2.6.8 and 6.1.1.4'
N N 0.0061 0.0033 'International Tables Vol C Tables 4.2.6.8 and 6.1.1.4'
O O 0.0106 0.0060 'International Tables Vol C Tables 4.2.6.8 and 6.1.1.4'

loop_
_geom_angle_atom_site_label_1
_geom_angle_atom_site_label_2
_geom_angle_atom_site_label_3
_geom_angle
_geom_angle_site_symmetry_1
_geom_angle_site_symmetry_3
C2 O1 C8 118.87(12) . .
C7 N1 H2 120.0 . .
C7 N1 H1 120.0 . .
H2 N1 H1 120.0 . .
O1 C2 C3 121.91(14) . .
O1 C2 C1 118.07(13) . .
C3 C2 C1 120.00(14) . .
C5 C6 C1 121.84(15) . .
C5 C6 H6 119.1 . .
C1 C6 H6 119.1 . .
C6 C1 C2 118.02(14) . .
C6 C1 C7 117.14(14) . .
C2 C1 C7 124.84(14) . .
O2 C7 N1 119.96(14) . .
O2 C7 C1 120.46(14) . .
N1 C7 C1 119.57(14) . .
C8 C9 H9A 109.5 . .
C8 C9 H9B 109.5 . .
H9A C9 H9B 109.5 . .
C8 C9 H9C 109.5 . .
H9A C9 H9C 109.5 . .
H9B C9 H9C 109.5 . .
O1 C8 C9 106.74(13) . .
O1 C8 H8A 110.4 . .
C9 C8 H8A 110.4 . .
O1 C8 H8B 110.4 . .
C9 C8 H8B 110.4 . .
H8A C8 H8B 108.6 . .
C4 C3 C2 120.28(15) . .
C4 C3 H3 119.9 . .
C2 C3 H3 119.9 . .
C3 C4 C5 120.64(15) . .
C3 C4 H4 119.7 . .
C5 C4 H4 119.7 . .
C4 C5 C6 119.22(15) . .
C4 C5 H5 120.4 . .
C6 C5 H5 120.4 . .
C16 O4 H7 109.5 . .
O7 N3 O8 124.87(15) . .
O7 N3 C14 117.67(14) . .
O8 N3 C14 117.45(14) . .
O5 N2 O6 123.88(15) . .
O5 N2 C12 118.11(14) . .
O6 N2 C12 118.01(14) . .
C14 C13 C12 116.59(15) . .
C14 C13 H13 121.7 . .
C12 C13 H13 121.7 . .
C12 C11 C10 118.29(15) . .
C12 C11 H11 120.9 . .
C10 C11 H11 120.9 . .
C11 C12 C13 122.99(15) . .
C11 C12 N2 119.18(14) . .
C13 C12 N2 117.83(14) . .
C14 C15 C10 118.69(15) . .
C14 C15 H15 120.7 . .
C10 C15 H15 120.7 . .
C15 C14 C13 123.04(15) . .
C15 C14 N3 118.78(14) . .
C13 C14 N3 118.18(15) . .
C15 C10 C11 120.39(15) . .
C15 C10 C16 117.51(14) . .
C11 C10 C16 122.09(14) . .
O3 C16 O4 124.76(15) . .
O3 C16 C10 122.58(15) . .
O4 C16 C10 112.67(14) . .
C17 C18 C17 56.8(4) . 2_755
C17 C18 H18A 114(6) . .
C17 C18 H18A 96(6) 2_755 .
C17 C18 H18B 114(9) . .
C17 C18 H18B 149(9) 2_755 .
H18A C18 H18B 114(9) . .
C17 C18 H18C 138(6) . .
C17 C18 H18C 87(6) 2_755 .
H18A C18 H18C 90(7) . .
H18B C18 H18C 85(8) . .
O9 C17 C18 121.4(6) . .
O9 C17 C17 167.1(9) . 2_755
C18 C17 C17 71.4(5) . 2_755
O9 C17 C18 115.4(6) . 2_755
C18 C17 C18 123.2(4) . 2_755
C17 C17 C18 51.8(4) 2_755 2_755

loop_
_geom_bond_atom_site_label_1
_geom_bond_atom_site_label_2
_geom_bond_distance
_geom_bond_site_symmetry_2
O1 C2 1.3623(19) .
O1 C8 1.4559(19) .
O2 C7 1.2568(19) .
N1 C7 1.323(2) .
N1 H2 0.8800 .
N1 H1 0.8800 .
C2 C3 1.403(2) .
C2 C1 1.413(2) .
C6 C5 1.393(2) .
C6 C1 1.398(2) .
C6 H6 0.9500 .
C1 C7 1.503(2) .
C9 C8 1.500(2) .
C9 H9A 0.9800 .
C9 H9B 0.9800 .
C9 H9C 0.9800 .
C8 H8A 0.9900 .
C8 H8B 0.9900 .
C3 C4 1.383(2) .
C3 H3 0.9500 .
C4 C5 1.386(2) .
C4 H4 0.9500 .
C5 H5 0.9500 .
O4 C16 1.326(2) .
O4 H7 0.8400 .
N3 O7 1.2218(19) .
N3 O8 1.2232(19) .
N3 C14 1.479(2) .
O3 C16 1.210(2) .
N2 O5 1.225(2) .
N2 O6 1.226(2) .
N2 C12 1.469(2) .
C13 C14 1.382(2) .
C13 C12 1.387(2) .
C13 H13 0.9500 .
C11 C12 1.382(2) .
C11 C10 1.395(2) .
C11 H11 0.9500 .
C15 C14 1.375(2) .
C15 C10 1.393(2) .
C15 H15 0.9500 .
C10 C16 1.498(2) .
C18 C17 1.323(7) .
C18 C17 1.594(7) 2_755
C18 H18A 0.99(2) .
C18 H18B 1.00(2) .
C18 H18C 1.00(2) .
C17 O9 1.223(6) .
C17 C17 1.408(10) 2_755
C17 C18 1.594(7) 2_755
